data_7713850
loop_
_publ_author_name
'Xie, Wen-Xuan'
'Xue, Chun-Hui'
'Liu, Meng'
'Zhou, Kun'
'Gu, Hui-Hao'
'Ji, Jiuyu'
'Chen, Baokuan'
'Liu, Na'
'Bi, Yanfeng'

_publ_section_title
;
 Thiacalix[4]arene-protected alkynyl Agn (n =9, 18) nanoclusters:
 Syntheses, structural characterizations, photocurrent responses and
 fluorescence properties
;
_journal_name_full 'Dalton Transactions'
_journal_paper_doi 10.1039/D3DT02285D
_journal_year 2023
_chemical_formula_sum 'C134 H180 Ag18 F6 Na4 O25 S8 Sb'
_chemical_formula_weight 4716.62
_space_group_crystal_system orthorhombic
_space_group_IT_number 71
_space_group_name_Hall '-I 2 2'
_space_group_name_H-M_alt 'I m m m'
_atom_sites_solution_hydrogens mixed
_audit_creation_method SHELXL-2018/3
_audit_update_record
;
2023-08-09 deposited with the CCDC.	2023-08-30 downloaded from the CCDC.
;
_cell_angle_alpha 90
_cell_angle_beta 90
_cell_angle_gamma 90
_cell_formula_units_Z 2
_cell_length_a 15.2729(8)
_cell_length_b 15.4945(8)
_cell_length_c 39.339(2)
_cell_measurement_reflns_used 9884
_cell_measurement_temperature 100(2)
_cell_measurement_theta_max 24.9986
_cell_measurement_theta_min 2.4328
_cell_volume 9309.4(8)
_computing_cell_refinement 'SAINT V8.37A (Bruker AXS Inc., 2015)'
_computing_data_collection 'Bruker Instrument Service vV6.2.3'
_computing_data_reduction 'SAINT V8.37A (Bruker AXS Inc., 2015)'
_computing_molecular_graphics 'DIAMOND, Vers. 3.2h (Brandenburg, 2012)'
_computing_publication_material 'SHELXL-2014/7 (Sheldrick, 2014)'
_computing_structure_refinement 'SHELXL-2018/3 (Sheldrick, 2018)'
_computing_structure_solution 'SHELXT 2014/5 (Sheldrick, 2014)'
_diffrn_ambient_temperature 100(2)
_diffrn_measured_fraction_theta_full 0.994
_diffrn_measured_fraction_theta_max 0.994
_diffrn_measurement_device_type 'Bruker D8 QUEST'
_diffrn_measurement_method '\f and \w scans'
_diffrn_radiation_type MoK\a
_diffrn_radiation_wavelength 0.71073
_diffrn_reflns_av_R_equivalents 0.0331
_diffrn_reflns_av_unetI/netI 0.0408
_diffrn_reflns_Laue_measured_fraction_full 0.994
_diffrn_reflns_Laue_measured_fraction_max 0.994
_diffrn_reflns_limit_h_max 18
_diffrn_reflns_limit_h_min -16
_diffrn_reflns_limit_k_max 18
_diffrn_reflns_limit_k_min -16
_diffrn_reflns_limit_l_max 46
_diffrn_reflns_limit_l_min -38
_diffrn_reflns_number 15445
_diffrn_reflns_point_group_measured_fraction_full 0.994
_diffrn_reflns_point_group_measured_fraction_max 0.994
_diffrn_reflns_theta_full 25.020
_diffrn_reflns_theta_max 25.020
_diffrn_reflns_theta_min 2.140
_exptl_absorpt_coefficient_mu 2.144
_exptl_absorpt_correction_T_max 0.7452
_exptl_absorpt_correction_T_min 0.6093
_exptl_absorpt_correction_type multi-scan
_exptl_absorpt_process_details
;
SADABS-2016/2 - Bruker AXS area detector scaling and absorption correction
;
_exptl_crystal_colour yellow
_exptl_crystal_density_diffrn 1.683
_exptl_crystal_description bulk
_exptl_crystal_F_000 4614
_exptl_crystal_size_max 0.250
_exptl_crystal_size_mid 0.250
_exptl_crystal_size_min 0.240
_refine_diff_density_max 2.221
_refine_diff_density_min -1.660
_refine_diff_density_rms 0.187
_refine_ls_extinction_method none
_refine_ls_goodness_of_fit_ref 1.111
_refine_ls_hydrogen_treatment constr
_refine_ls_matrix_type full
_refine_ls_number_parameters 318
_refine_ls_number_reflns 4495
_refine_ls_number_restraints 102
_refine_ls_restrained_S_all 1.101
_refine_ls_R_factor_all 0.0865
_refine_ls_R_factor_gt 0.0687
_refine_ls_shift/su_max 0.000
_refine_ls_shift/su_mean 0.000
_refine_ls_structure_factor_coef Fsqd
_refine_ls_weighting_details 'w=1/[\s^2^(Fo^2^)+(0.0709P)^2^+270.6288P] where P=(Fo^2^+2Fc^2^)/3'
_refine_ls_weighting_scheme calc
_refine_ls_wR_factor_gt 0.1757
_refine_ls_wR_factor_ref 0.1849
_reflns_Friedel_coverage 0.000
_reflns_number_gt 3536
_reflns_number_total 4495
_reflns_threshold_expression 'I > 2\s(I)'
_cod_data_source_file d3dt02285d2.cif
_cod_data_source_block Ag9
_cod_depositor_comments
;
The following automatic conversions were performed:

data item '_exptl_absorpt_correction_type' value 'Multi-Scan' was
changed to 'multi-scan' in accordance with the
/home/data/users/saulius/crontab/automatic-downloads/rss-feeds/RSC/lib/dictionaries/cif_core.dic
dictionary named 'cif_core.dic' version 2.4.2 last updated on
2011-04-26.

Automatic conversion script
Id: cif_fix_values 8170 2020-07-09 18:12:32Z antanas 
;
_cod_database_code 7713850
_shelx_shelxl_version_number 2018/3
_shelx_space_group_comment
;
The symmetry employed for this shelxl refinement is uniquely defined
by the following loop, which should always be used as a source of
symmetry information in preference to the above space-group names.
They are only intended as comments.
;
_shelx_estimated_absorpt_t_min 0.616
_shelx_estimated_absorpt_t_max 0.627

loop_
_space_group_symop_operation_xyz
'x, y, z'
'-x, -y, z'
'x, -y, -z'
'-x, y, -z'
'x+1/2, y+1/2, z+1/2'
'-x+1/2, -y+1/2, z+1/2'
'x+1/2, -y+1/2, -z+1/2'
'-x+1/2, y+1/2, -z+1/2'
'-x, -y, -z'
'x, y, -z'
'-x, y, z'
'x, -y, z'
'-x+1/2, -y+1/2, -z+1/2'
'x+1/2, y+1/2, -z+1/2'
'-x+1/2, y+1/2, z+1/2'
'x+1/2, -y+1/2, z+1/2'

loop_
_atom_site_label
_atom_site_type_symbol
_atom_site_fract_x
_atom_site_fract_y
_atom_site_fract_z
_atom_site_U_iso_or_equiv
_atom_site_adp_type
_atom_site_occupancy
_atom_site_site_symmetry_order
_atom_site_calc_flag
_atom_site_refinement_flags_posn
_atom_site_refinement_flags_adp
_atom_site_refinement_flags_occupancy
_atom_site_disorder_assembly
_atom_site_disorder_group
Ag1 Ag 0.14113(6) 0.14064(5) 0.14176(2) 0.0375(3) Uani 1 1 d . . . A 1
Ag2 Ag 0.000000 0.000000 0.16992(5) 0.0452(5) Uani 1 4 d S T P A 1
Ag3 Ag 0.15014(10) 0.000000 0.08282(3) 0.0529(4) Uani 1 2 d S T P A 1
Ag4 Ag 0.000000 0.10748(8) 0.08241(3) 0.0535(4) Uani 1 2 d S T P A 1
S1 S 0.18305(14) 0.18094(13) 0.20066(5) 0.0241(5) Uani 1 1 d . . . A 1
C1 C 0.1913(8) 0.000000 0.1997(3) 0.026(3) Uani 1 2 d S T P A 1
C2 C 0.2109(5) 0.0768(5) 0.2175(2) 0.0218(18) Uani 1 1 d . . . A 1
C3 C 0.2506(6) 0.0757(5) 0.2486(2) 0.0267(19) Uani 1 1 d . . . A 1
H3 H 0.263611 0.129572 0.259037 0.032 Uiso 1 1 calc R U . A 1
C4 C 0.2736(8) 0.000000 0.2663(3) 0.025(3) Uani 1 2 d S T P A 1
C5 C 0.3161(10) 0.000000 0.2998(4) 0.039(3) Uani 1 2 d S T P A 1
C6 C 0.2420(15) 0.000000 0.3283(4) 0.080(7) Uani 1 2 d S T P A 1
H6A H 0.269393 0.000000 0.350845 0.121 Uiso 1 2 calc R U P A 1
H6B H 0.205535 0.051642 0.325815 0.121 Uiso 0.5 1 calc R U P A 1
H6C H 0.205535 -0.051642 0.325815 0.121 Uiso 0.5 1 calc R U P A 1
C7 C 0.3733(11) 0.0794(9) 0.3057(4) 0.081(5) Uani 1 1 d . . . A 1
H7A H 0.399963 0.076232 0.328313 0.121 Uiso 1 1 calc R U . A 1
H7B H 0.419521 0.081442 0.288400 0.121 Uiso 1 1 calc R U . A 1
H7C H 0.337310 0.131612 0.304076 0.121 Uiso 1 1 calc R U . A 1
C8 C 0.000000 0.1840(7) 0.2007(3) 0.020(2) Uani 1 2 d S T P A 1
C9 C 0.0780(5) 0.2010(5) 0.2193(2) 0.0208(18) Uani 1 1 d . . . A 1
C10 C 0.0780(6) 0.2339(5) 0.2521(2) 0.0227(18) Uani 1 1 d . . . A 1
H10 H 0.132403 0.244187 0.263072 0.027 Uiso 1 1 calc R U . A 1
C11 C 0.000000 0.2526(8) 0.2694(3) 0.018(2) Uani 1 2 d S T P A 1
C12 C 0.000000 0.2904(17) 0.3054(5) 0.076(3) Uani 1 2 d S TU P A 1
C13 C 0.0801(9) 0.2674(11) 0.3248(3) 0.076(3) Uani 1 1 d . U . A 1
H13A H 0.132081 0.283058 0.311573 0.114 Uiso 1 1 calc R U . A 1
H13B H 0.080580 0.298806 0.346454 0.114 Uiso 1 1 calc R U . A 1
H13C H 0.080584 0.205164 0.329291 0.114 Uiso 1 1 calc R U . A 1
C14 C 0.000000 0.3870(16) 0.3016(5) 0.076(3) Uani 1 2 d S TU P A 1
H14A H 0.052028 0.405026 0.288902 0.115 Uiso 0.5 1 calc R U P A 1
H14B H -0.052747 0.405147 0.289383 0.115 Uiso 0.5 1 calc R U P A 1
H14C H 0.000719 0.413848 0.324201 0.115 Uiso 1 2 calc R U P A 1
C15 C 0.1388(9) 0.1369(7) 0.0848(2) 0.048(3) Uani 1 1 d . . . A 1
C16 C 0.1665(8) 0.2090(7) 0.0854(2) 0.040(2) Uani 1 1 d . . . A 1
C17 C 0.2007(15) 0.2965(11) 0.0818(4) 0.106(4) Uani 1 1 d . U . A 1
C18 C 0.2773(11) 0.3096(11) 0.1058(4) 0.092(5) Uani 1 1 d . . . A 1
H18A H 0.299959 0.368410 0.103226 0.139 Uiso 1 1 calc R U . A 1
H18B H 0.257921 0.300698 0.129251 0.139 Uiso 1 1 calc R U . A 1
H18C H 0.323630 0.268073 0.100285 0.139 Uiso 1 1 calc R U . A 1
C19 C 0.1277(15) 0.3599(11) 0.0929(4) 0.106(4) Uani 1 1 d . U . A 1
H19A H 0.148888 0.419309 0.090774 0.159 Uiso 1 1 calc R U . A 1
H19B H 0.076179 0.351865 0.078429 0.159 Uiso 1 1 calc R U . A 1
H19C H 0.111806 0.348519 0.116663 0.159 Uiso 1 1 calc R U . A 1
C20 C 0.2190(14) 0.3153(10) 0.0453(4) 0.106(4) Uani 1 1 d . U . A 1
H20A H 0.241902 0.374091 0.043144 0.159 Uiso 1 1 calc R U . A 1
H20B H 0.262382 0.274116 0.036731 0.159 Uiso 1 1 calc R U . A 1
H20C H 0.164796 0.309922 0.032190 0.159 Uiso 1 1 calc R U . A 1
O1 O 0.1533(6) 0.000000 0.1693(2) 0.031(2) Uani 1 2 d S T P A 1
O2 O 0.000000 0.1545(6) 0.1699(2) 0.030(2) Uani 1 2 d S T P A 1
O4 O 0.000000 0.000000 0.2405(8) 0.132(9) Uani 1 4 d S TU P B 1
H4 H 0.049407 0.015514 0.233337 0.199 Uiso 0.25 1 d R U P B 1
C22 C 0.000000 0.000000 0.2762(11) 0.124(12) Uani 1 4 d S TU P B 1
H22A H -0.033497 -0.049656 0.283740 0.187 Uiso 0.25 1 d R U P B 1
H22B H -0.026879 0.053422 0.283741 0.187 Uiso 0.25 1 d R U P B 1
H22C H 0.060375 0.000000 0.283741 0.187 Uiso 0.5 2 d R U P B 1
Sb1 Sb 0.000000 0.500000 0.000000 0.0534(6) Uani 1 8 d S T P C 1
F1 F 0.1226(13) 0.500000 0.000000 0.118(8) Uani 1 4 d S T P C 1
F2 F 0.000000 0.500000 0.0476(4) 0.129(9) Uani 1 4 d S T P C 1
F3 F 0.000000 0.3785(10) 0.000000 0.103(7) Uani 1 4 d S T P C 1
Na1 Na 0.500000 0.1768(7) 0.0432(3) 0.099(3) Uani 1 2 d S TU P D 1
O5 O 0.429(4) 0.141(4) 0.0781(15) 0.125(12) Uani 0.25 1 d . U P D 1
O6 O 0.447(6) 0.248(6) 0.010(3) 0.14(4) Uani 0.125 1 d . U P D 1
O7 O 0.500000 0.298(6) 0.072(2) 0.14(3) Uani 0.25 2 d S TU P D 1
O1W O 0.000000 0.191(2) 0.000000 0.076(8) Uani 0.50(3) 4 d S TU P E 1
O1W' O 0.000000 0.107(2) 0.000000 0.076(8) Uani 0.50(3) 4 d S TU P E 2
O2W O 0.500000 0.500000 0.0769(15) 0.157(18) Uani 0.63(4) 4 d S TU P F 1
O2W' O 0.500000 0.500000 0.114(2) 0.158(18) Uani 0.37(4) 4 d S TU P F 2
O3W O 0.129(3) 0.000000 0.000000 0.110(12) Uani 0.58(3) 4 d S TU P G 1
O3W' O 0.242(4) 0.000000 0.000000 0.111(12) Uani 0.42(3) 4 d S TU P G 2
O4W O 0.349(6) 0.500000 0.000000 0.22(4) Uani 0.5 4 d S T P . .
C21 C 0.351(4) 0.000000 0.1219(10) 0.085(14) Uani 0.5 2 d DS TU P A 1
H21A H 0.414888 0.000000 0.118806 0.128 Uiso 0.5 2 calc R U P A 1
H21B H 0.333780 0.051642 0.134605 0.128 Uiso 0.25 1 calc R U P A 1
H21C H 0.333780 -0.051642 0.134605 0.128 Uiso 0.25 1 calc R U P A 1
O3 O 0.307(2) 0.000000 0.0878(10) 0.075(9) Uani 0.5 2 d DS TU P A 1
C21' C 0.346(8) 0.040(7) 0.1323(16) 0.13(2) Uani 0.25 1 d D U P A -1
H21D H 0.372903 0.094054 0.139810 0.194 Uiso 0.25 1 calc R U P A -1
H21E H 0.382135 -0.008827 0.139992 0.194 Uiso 0.25 1 calc R U P A -1
H21F H 0.287267 0.034767 0.141876 0.194 Uiso 0.25 1 calc R U P A -1
O3' O 0.341(4) 0.039(5) 0.0942(16) 0.125(17) Uani 0.25 1 d D U P A -1

loop_
_atom_site_aniso_label
_atom_site_aniso_U_11
_atom_site_aniso_U_22
_atom_site_aniso_U_33
_atom_site_aniso_U_23
_atom_site_aniso_U_13
_atom_site_aniso_U_12
Ag1 0.0572(5) 0.0296(4) 0.0255(4) 0.0051(3) 0.0153(3) -0.0014(4)
Ag2 0.0379(9) 0.0208(7) 0.0768(12) 0.000 0.000 0.000
Ag3 0.0832(10) 0.0299(6) 0.0458(7) 0.000 0.0234(7) 0.000
Ag4 0.0707(9) 0.0397(7) 0.0501(7) -0.0012(6) 0.000 0.000
S1 0.0247(11) 0.0150(10) 0.0327(11) 0.0018(9) 0.0095(9) -0.0020(9)
C1 0.022(7) 0.019(6) 0.038(7) 0.000 0.008(6) 0.000
C2 0.017(4) 0.014(4) 0.035(5) -0.001(3) 0.006(4) -0.002(3)
C3 0.023(4) 0.014(4) 0.043(5) -0.004(4) 0.010(4) -0.004(4)
C4 0.022(7) 0.018(6) 0.034(7) 0.000 0.001(5) 0.000
C5 0.034(8) 0.027(7) 0.055(9) 0.000 0.000(7) 0.000
C6 0.083(15) 0.122(19) 0.036(9) 0.000 -0.006(10) 0.000
C7 0.101(12) 0.050(8) 0.091(10) 0.011(7) -0.057(9) -0.032(8)
C8 0.025(6) 0.016(6) 0.020(6) 0.001(5) 0.000 0.000
C9 0.020(4) 0.010(4) 0.032(4) 0.006(3) 0.009(4) 0.002(3)
C10 0.024(5) 0.018(4) 0.027(4) 0.001(3) -0.002(4) -0.007(4)
C11 0.007(5) 0.027(6) 0.019(5) 0.006(5) 0.000 0.000
C12 0.068(6) 0.117(8) 0.044(5) -0.022(6) 0.000 0.000
C13 0.068(6) 0.117(8) 0.044(5) -0.022(6) -0.0004(10) 0.0003(10)
C14 0.068(6) 0.117(8) 0.044(5) -0.022(6) 0.000 0.000
C15 0.080(9) 0.039(6) 0.025(5) -0.005(4) 0.014(5) -0.002(6)
C16 0.057(7) 0.037(6) 0.025(5) 0.011(4) 0.001(5) -0.001(5)
C17 0.172(10) 0.064(5) 0.081(6) 0.017(5) -0.032(7) -0.040(6)
C18 0.087(11) 0.095(12) 0.096(12) -0.006(10) -0.013(10) -0.046(10)
C19 0.172(10) 0.064(6) 0.082(6) 0.016(5) -0.032(7) -0.040(6)
C20 0.172(10) 0.065(6) 0.081(6) 0.017(5) -0.032(7) -0.041(6)
O1 0.055(6) 0.020(4) 0.020(4) 0.000 0.003(4) 0.000
O2 0.040(5) 0.028(5) 0.023(4) -0.006(4) 0.000 0.000
O4 0.134(13) 0.128(13) 0.134(11) 0.000 0.000 0.000
C22 0.130(15) 0.115(15) 0.129(12) 0.000 0.000 0.000
Sb1 0.0766(17) 0.0340(11) 0.0496(13) 0.000 0.000 0.000
F1 0.069(12) 0.091(14) 0.20(2) 0.000 0.000 0.000
F2 0.21(3) 0.129(18) 0.049(10) 0.000 0.000 0.000
F3 0.096(14) 0.032(8) 0.18(2) 0.000 0.000 0.000
Na1 0.045(4) 0.119(8) 0.134(8) 0.006(7) 0.000 0.000
O5 0.126(15) 0.124(16) 0.125(14) 0.003(10) 0.014(9) -0.006(10)
O6 0.19(6) 0.12(5) 0.12(6) 0.02(4) -0.04(4) 0.10(4)
O7 0.13(3) 0.14(3) 0.14(3) 0.002(10) 0.000 0.000
O1W 0.069(17) 0.048(14) 0.11(2) 0.000 0.000 0.000
O1W' 0.068(17) 0.048(14) 0.11(2) 0.000 0.000 0.000
O2W 0.14(3) 0.20(5) 0.13(3) 0.000 0.000 0.000
O2W' 0.14(3) 0.20(5) 0.13(3) 0.000 0.000 0.000
O3W 0.11(3) 0.15(3) 0.069(18) 0.000 0.000 0.000
O3W' 0.11(3) 0.15(3) 0.068(18) 0.000 0.000 0.000
O4W 0.20(9) 0.12(6) 0.33(13) 0.000 0.000 0.000
C21 0.08(2) 0.10(4) 0.08(2) 0.000 0.014(19) 0.000
O3 0.04(2) 0.07(2) 0.12(2) 0.000 -0.014(15) 0.000
C21' 0.12(3) 0.14(4) 0.13(3) 0.01(3) -0.01(3) -0.01(3)
O3' 0.08(4) 0.16(4) 0.13(2) 0.01(3) 0.02(3) 0.05(3)

loop_
_atom_type_symbol
_atom_type_description
_atom_type_scat_dispersion_real
_atom_type_scat_dispersion_imag
_atom_type_scat_source
C C 0.0033 0.0016 'International Tables Vol C Tables 4.2.6.8 and 6.1.1.4'
Ag Ag -0.8971 1.1015 'International Tables Vol C Tables 4.2.6.8 and 6.1.1.4'
F F 0.0171 0.0103 'International Tables Vol C Tables 4.2.6.8 and 6.1.1.4'
O O 0.0106 0.0060 'International Tables Vol C Tables 4.2.6.8 and 6.1.1.4'
S S 0.1246 0.1234 'International Tables Vol C Tables 4.2.6.8 and 6.1.1.4'
Sb Sb -0.5866 1.5461 'International Tables Vol C Tables 4.2.6.8 and 6.1.1.4'
H H 0.0000 0.0000 'International Tables Vol C Tables 4.2.6.8 and 6.1.1.4'
Na Na 0.0362 0.0249 'International Tables Vol C Tables 4.2.6.8 and 6.1.1.4'

loop_
_geom_angle_atom_site_label_1
_geom_angle_atom_site_label_2
_geom_angle_atom_site_label_3
_geom_angle
_geom_angle_site_symmetry_1
_geom_angle_site_symmetry_3
_geom_angle_publ_flag
C15 Ag1 O2 116.3(4) . . ?
C15 Ag1 O1 115.0(3) . . ?
O2 Ag1 O1 86.8(3) . . ?
C15 Ag1 S1 160.6(3) . . ?
O2 Ag1 S1 77.37(18) . . ?
O1 Ag1 S1 77.89(18) . . ?
C15 Ag1 C16 28.7(4) . . ?
O2 Ag1 C16 120.4(3) . . ?
O1 Ag1 C16 139.9(3) . . ?
S1 Ag1 C16 133.1(3) . . ?
C15 Ag1 Ag3 41.9(3) . . ?
O2 Ag1 Ag3 115.49(18) . . ?
O1 Ag1 Ag3 73.11(17) . . ?
S1 Ag1 Ag3 147.15(6) . . ?
C16 Ag1 Ag3 68.7(3) . . ?
C15 Ag1 Ag4 42.3(3) . . ?
O2 Ag1 Ag4 75.59(17) . . ?
O1 Ag1 Ag4 103.4(2) . . ?
S1 Ag1 Ag4 152.80(6) . . ?
C16 Ag1 Ag4 61.7(3) . . ?
Ag3 Ag1 Ag4 52.53(4) . . ?
C15 Ag1 Ag2 108.2(3) . . ?
O2 Ag1 Ag2 47.0(2) . . ?
O1 Ag1 Ag2 45.8(2) . . ?
S1 Ag1 Ag2 91.23(6) . . ?
C16 Ag1 Ag2 133.7(3) . . ?
Ag3 Ag1 Ag2 79.55(4) . . ?
Ag4 Ag1 Ag2 72.36(4) . . ?
O1 Ag2 O1 178.9(4) 2 . ?
O1 Ag2 O2 90.000(3) 2 2 ?
O1 Ag2 O2 90.000(2) . 2 ?
O1 Ag2 O2 90.000(2) 2 . ?
O1 Ag2 O2 90.000(2) . . ?
O2 Ag2 O2 180.0(4) 2 . ?
O1 Ag2 Ag1 131.14(10) 2 . ?
O1 Ag2 Ag1 48.34(9) . . ?
O2 Ag2 Ag1 131.96(10) 2 . ?
O2 Ag2 Ag1 48.04(9) . . ?
O1 Ag2 Ag1 48.34(9) 2 2 ?
O1 Ag2 Ag1 131.14(10) . 2 ?
O2 Ag2 Ag1 48.04(9) 2 2 ?
O2 Ag2 Ag1 131.96(10) . 2 ?
Ag1 Ag2 Ag1 140.25(7) . 2 ?
O1 Ag2 Ag1 131.14(10) 2 12 ?
O1 Ag2 Ag1 48.34(9) . 12 ?
O2 Ag2 Ag1 48.04(9) 2 12 ?
O2 Ag2 Ag1 131.96(10) . 12 ?
Ag1 Ag2 Ag1 83.92(3) . 12 ?
Ag1 Ag2 Ag1 82.81(4) 2 12 ?
O1 Ag2 Ag1 48.34(9) 2 11 ?
O1 Ag2 Ag1 131.14(10) . 11 ?
O2 Ag2 Ag1 131.96(10) 2 11 ?
O2 Ag2 Ag1 48.04(9) . 11 ?
Ag1 Ag2 Ag1 82.81(4) . 11 ?
Ag1 Ag2 Ag1 83.92(3) 2 11 ?
Ag1 Ag2 Ag1 140.25(7) 12 11 ?
C15 Ag3 C15 169.8(7) . 12 ?
C15 Ag3 O3 94.5(4) . . ?
C15 Ag3 O3 94.5(4) 12 . ?
C15 Ag3 Ag4 49.4(4) . . ?
C15 Ag3 Ag4 121.3(4) 12 . ?
O3 Ag3 Ag4 143.79(11) . . ?
C15 Ag3 Ag4 121.3(4) . 2 ?
C15 Ag3 Ag4 49.4(4) 12 2 ?
O3 Ag3 Ag4 143.79(11) . 2 ?
Ag4 Ag3 Ag4 71.98(6) . 2 ?
C15 Ag3 Ag1 130.7(3) . 12 ?
C15 Ag3 Ag1 44.7(3) 12 12 ?
O3 Ag3 Ag1 89.1(7) . 12 ?
Ag4 Ag3 Ag1 111.79(5) . 12 ?
Ag4 Ag3 Ag1 64.35(3) 2 12 ?
C15 Ag3 Ag1 44.7(3) . . ?
C15 Ag3 Ag1 130.7(3) 12 . ?
O3 Ag3 Ag1 89.1(7) . . ?
Ag4 Ag3 Ag1 64.35(3) . . ?
Ag4 Ag3 Ag1 111.79(5) 2 . ?
Ag1 Ag3 Ag1 86.35(4) 12 . ?
C15 Ag4 C15 155.3(6) . 11 ?
C15 Ag4 Ag3 156.0(3) . 2 ?
C15 Ag4 Ag3 48.1(3) 11 2 ?
C15 Ag4 Ag3 48.1(3) . . ?
C15 Ag4 Ag3 156.0(3) 11 . ?
Ag3 Ag4 Ag3 108.02(6) 2 . ?
C15 Ag4 Ag1 126.1(3) . 11 ?
C15 Ag4 Ag1 44.1(3) 11 11 ?
Ag3 Ag4 Ag1 63.12(3) 2 11 ?
Ag3 Ag4 Ag1 129.16(5) . 11 ?
C15 Ag4 Ag1 44.1(3) . . ?
C15 Ag4 Ag1 126.1(3) 11 . ?
Ag3 Ag4 Ag1 129.16(5) 2 . ?
Ag3 Ag4 Ag1 63.12(3) . . ?
Ag1 Ag4 Ag1 84.08(4) 11 . ?
C15 Ag4 Ag4 102.1(3) . 2 ?
C15 Ag4 Ag4 102.1(3) 11 2 ?
Ag3 Ag4 Ag4 54.01(3) 2 2 ?
Ag3 Ag4 Ag4 54.01(3) . 2 ?
Ag1 Ag4 Ag4 99.18(3) 11 2 ?
Ag1 Ag4 Ag4 99.18(3) . 2 ?
C9 S1 C2 102.5(4) . . ?
C9 S1 Ag1 101.3(3) . . ?
C2 S1 Ag1 100.4(3) . . ?
O1 C1 C2 122.6(6) . 12 ?
O1 C1 C2 122.6(6) . . ?
C2 C1 C2 114.7(11) 12 . ?
C3 C2 C1 121.9(8) . . ?
C3 C2 S1 116.6(6) . . ?
C1 C2 S1 121.5(7) . . ?
C2 C3 C4 124.2(8) . . ?
C2 C3 H3 117.9 . . ?
C4 C3 H3 117.9 . . ?
C3 C4 C3 112.9(11) . 12 ?
C3 C4 C5 123.6(6) . . ?
C3 C4 C5 123.6(6) 12 . ?
C4 C5 C7 112.8(9) . 12 ?
C4 C5 C7 112.8(9) . . ?
C7 C5 C7 107.4(15) 12 . ?
C4 C5 C6 108.6(12) . . ?
C7 C5 C6 107.5(11) 12 . ?
C7 C5 C6 107.5(11) . . ?
C5 C6 H6A 109.5 . . ?
C5 C6 H6B 109.5 . . ?
H6A C6 H6B 109.5 . . ?
C5 C6 H6C 109.5 . . ?
H6A C6 H6C 109.5 . . ?
H6B C6 H6C 109.5 . . ?
C5 C7 H7A 109.5 . . ?
C5 C7 H7B 109.5 . . ?
H7A C7 H7B 109.5 . . ?
C5 C7 H7C 109.5 . . ?
H7A C7 H7C 109.5 . . ?
H7B C7 H7C 109.5 . . ?
O2 C8 C9 123.2(5) . 11 ?
O2 C8 C9 123.2(5) . . ?
C9 C8 C9 113.5(10) 11 . ?
C10 C9 C8 123.3(8) . . ?
C10 C9 S1 116.4(7) . . ?
C8 C9 S1 120.3(6) . . ?
C9 C10 C11 121.8(8) . . ?
C9 C10 H10 119.1 . . ?
C11 C10 H10 119.1 . . ?
C10 C11 C10 116.3(10) . 11 ?
C10 C11 C12 121.9(5) . . ?
C10 C11 C12 121.9(5) 11 . ?
C13 C12 C13 110.8(18) 11 . ?
C13 C12 C14 106.8(13) 11 . ?
C13 C12 C14 106.8(13) . . ?
C13 C12 C11 112.6(11) 11 . ?
C13 C12 C11 112.6(11) . . ?
C14 C12 C11 106.8(16) . . ?
C12 C13 H13A 109.5 . . ?
C12 C13 H13B 109.5 . . ?
H13A C13 H13B 109.5 . . ?
C12 C13 H13C 109.5 . . ?
H13A C13 H13C 109.5 . . ?
H13B C13 H13C 109.5 . . ?
C12 C14 H14A 109.5 . . ?
C12 C14 H14B 109.5 . . ?
H14A C14 H14B 109.5 . . ?
C12 C14 H14C 109.5 . . ?
H14A C14 H14C 109.5 . . ?
H14B C14 H14C 109.5 . . ?
C16 C15 Ag3 154.6(11) . . ?
C16 C15 Ag4 122.9(10) . . ?
Ag3 C15 Ag4 82.5(4) . . ?
C16 C15 Ag1 87.0(7) . . ?
Ag3 C15 Ag1 93.5(4) . . ?
Ag4 C15 Ag1 93.6(4) . . ?
C15 C16 C17 173.1(12) . . ?
C15 C16 Ag1 64.3(6) . . ?
C17 C16 Ag1 122.6(9) . . ?
C16 C17 C20 110.0(13) . . ?
C16 C17 C18 109.8(14) . . ?
C20 C17 C18 115.3(18) . . ?
C16 C17 C19 107.7(16) . . ?
C20 C17 C19 106.5(16) . . ?
C18 C17 C19 107.2(15) . . ?
C17 C18 H18A 109.5 . . ?
C17 C18 H18B 109.5 . . ?
H18A C18 H18B 109.5 . . ?
C17 C18 H18C 109.5 . . ?
H18A C18 H18C 109.5 . . ?
H18B C18 H18C 109.5 . . ?
C17 C19 H19A 109.5 . . ?
C17 C19 H19B 109.5 . . ?
H19A C19 H19B 109.5 . . ?
C17 C19 H19C 109.5 . . ?
H19A C19 H19C 109.5 . . ?
H19B C19 H19C 109.5 . . ?
C17 C20 H20A 109.5 . . ?
C17 C20 H20B 109.5 . . ?
H20A C20 H20B 109.5 . . ?
C17 C20 H20C 109.5 . . ?
H20A C20 H20C 109.5 . . ?
H20B C20 H20C 109.5 . . ?
C1 O1 Ag2 115.3(7) . . ?
C1 O1 Ag1 115.7(2) . 12 ?
Ag2 O1 Ag1 85.9(2) . 12 ?
C1 O1 Ag1 115.7(2) . . ?
Ag2 O1 Ag1 85.9(2) . . ?
Ag1 O1 Ag1 126.4(3) 12 . ?
C8 O2 Ag2 110.6(7) . . ?
C8 O2 Ag1 117.21(18) . . ?
Ag2 O2 Ag1 84.9(2) . . ?
C8 O2 Ag1 117.21(18) . 11 ?
Ag2 O2 Ag1 84.9(2) . 11 ?
Ag1 O2 Ag1 124.7(3) . 11 ?
C22 O4 H4 109.5 . . ?
C22 O4 H4 109.471(4) . 2 ?
H4 O4 H4 141.1 . 2 ?
C22 O4 H4 109.471(2) . 11 ?
H4 O4 H4 127.9 . 11 ?
H4 O4 H4 33.3 2 11 ?
C22 O4 H4 109.471(2) . 12 ?
H4 O4 H4 33.3 . 12 ?
H4 O4 H4 127.9 2 12 ?
H4 O4 H4 141.1 11 12 ?
O4 C22 H22A 107.8 . . ?
O4 C22 H22B 107.8 . . ?
H22A C22 H22B 111.0 . . ?
O4 C22 H22C 107.9 . . ?
H22A C22 H22C 114.0 . . ?
H22B C22 H22C 108.0 . . ?
O4 C22 H22A 107.842(4) . 2 ?
H22A C22 H22A 144.3 . 2 ?
H22B C22 H22A 56.8 . 2 ?
H22C C22 H22A 53.4 . 2 ?
O4 C22 H22A 107.842(1) . 11 ?
H22A C22 H22A 63.6 . 11 ?
H22B C22 H22A 143.6 . 11 ?
H22C C22 H22A 53.4 . 11 ?
H22A C22 H22A 104.9 2 11 ?
O4 C22 H22A 107.842(2) . 12 ?
H22A C22 H22A 104.9 . 12 ?
H22B C22 H22A 6.9 . 12 ?
H22C C22 H22A 114.0 . 12 ?
H22A C22 H22A 63.6 2 12 ?
H22A C22 H22A 144.3 11 12 ?
O4 C22 H22B 107.841(2) . 2 ?
H22A C22 H22B 56.8 . 2 ?
H22B C22 H22B 144.3 . 2 ?
H22C C22 H22B 60.2 . 2 ?
H22A C22 H22B 111.1 2 2 ?
H22A C22 H22B 6.9 11 2 ?
H22A C22 H22B 143.6 12 2 ?
O4 C22 H22B 107.841(4) . 11 ?
H22A C22 H22B 143.6 . 11 ?
H22B C22 H22B 50.0 . 11 ?
H22C C22 H22B 60.2 . 11 ?
H22A C22 H22B 6.9 2 11 ?
H22A C22 H22B 111.1 11 11 ?
H22A C22 H22B 56.8 12 11 ?
H22B C22 H22B 117.0 2 11 ?
O4 C22 H22B 107.841(4) . 12 ?
H22A C22 H22B 6.9 . 12 ?
H22B C22 H22B 117.0 . 12 ?
H22C C22 H22B 108.0 . 12 ?
H22A C22 H22B 143.6 2 12 ?
H22A C22 H22B 56.8 11 12 ?
H22A C22 H22B 111.1 12 12 ?
H22B C22 H22B 50.0 2 12 ?
H22B C22 H22B 144.3 11 12 ?
O4 C22 H22C 107.873(3) . 2 ?
H22A C22 H22C 53.4 . 2 ?
H22B C22 H22C 60.2 . 2 ?
H22C C22 H22C 144.2 . 2 ?
H22A C22 H22C 114.1 2 2 ?
H22A C22 H22C 114.1 11 2 ?
H22A C22 H22C 53.4 12 2 ?
H22B C22 H22C 108.0 2 2 ?
H22B C22 H22C 108.0 11 2 ?
H22B C22 H22C 60.2 12 2 ?
F1 Sb1 F1 180.0 9_565 . ?
F1 Sb1 F2 90.0 9_565 9_565 ?
F1 Sb1 F2 90.0 . 9_565 ?
F1 Sb1 F2 90.0 9_565 . ?
F1 Sb1 F2 90.0 . . ?
F2 Sb1 F2 180.0 9_565 . ?
F1 Sb1 F3 90.000(1) 9_565 9_565 ?
F1 Sb1 F3 90.000(1) . 9_565 ?
F2 Sb1 F3 90.0 9_565 9_565 ?
F2 Sb1 F3 90.0 . 9_565 ?
F1 Sb1 F3 90.000(1) 9_565 . ?
F1 Sb1 F3 90.000(1) . . ?
F2 Sb1 F3 90.0 9_565 . ?
F2 Sb1 F3 90.0 . . ?
F3 Sb1 F3 180.0 9_565 . ?
O5 Na1 O5 72(4) 11_655 . ?
O5 Na1 O6 116(4) 11_655 11_655 ?
O5 Na1 O6 161(4) . 11_655 ?
O5 Na1 O6 161(4) 11_655 . ?
O5 Na1 O6 116(4) . . ?
O6 Na1 O6 51(7) 11_655 . ?
O5 Na1 O7 83(3) 11_655 . ?
O5 Na1 O7 83(3) . . ?
O6 Na1 O7 81(4) 11_655 . ?
O6 Na1 O7 81(4) . . ?
O5 Na1 O6 162(3) 11_655 10 ?
O5 Na1 O6 125(3) . 10 ?
O6 Na1 O6 46(5) 11_655 10 ?
O6 Na1 O6 14(3) . 10 ?
O7 Na1 O6 93(3) . 10 ?
O5 Na1 O6 125(3) 11_655 4_655 ?
O5 Na1 O6 162(3) . 4_655 ?
O6 Na1 O6 14(3) 11_655 4_655 ?
O6 Na1 O6 46(5) . 4_655 ?
O7 Na1 O6 93(3) . 4_655 ?
O6 Na1 O6 38(5) 10 4_655 ?
O5 Na1 Na1 138.5(19) 11_655 10 ?
O5 Na1 Na1 138.5(19) . 10 ?
O6 Na1 Na1 47(3) 11_655 10 ?
O6 Na1 Na1 47(3) . 10 ?
O7 Na1 Na1 121(2) . 10 ?
O6 Na1 Na1 33.2(18) 10 10 ?
O6 Na1 Na1 33.2(18) 4_655 10 ?
O6 O6 O6 90.005(14) 10 11_655 ?
O6 O6 O6 64(6) 10 4_655 ?
O6 O6 O6 26(6) 11_655 4_655 ?
O6 O6 Na1 133(3) 10 . ?
O6 O6 Na1 64(3) 11_655 . ?
O6 O6 Na1 85(6) 4_655 . ?
O6 O6 Na1 33.2(18) 10 10 ?
O6 O6 Na1 71(2) 11_655 10 ?
O6 O6 Na1 49(4) 4_655 10 ?
Na1 O6 Na1 100(3) . 10 ?
C21' C21 O3' 94(7) . . ?
C21' C21 O3 116(9) . . ?
O3' C21 O3 34(3) . . ?
C21' C21 H21A 99.8 . . ?
O3' C21 H21A 91.0 . . ?
O3 C21 H21A 109.5 . . ?
C21' C21 H21B 10.0 . . ?
O3' C21 H21B 90.9 . . ?
O3 C21 H21B 109.5 . . ?
H21A C21 H21B 109.5 . . ?
C21' C21 H21C 111.8 . . ?
O3' C21 H21C 143.1 . . ?
O3 C21 H21C 109.5 . . ?
H21A C21 H21C 109.5 . . ?
H21B C21 H21C 109.5 . . ?
O3' O3 C21 57(6) . . ?
O3' O3 Ag3 130(6) . . ?
C21 O3 Ag3 121(3) . . ?
C21 C21' O3' 57(6) . . ?
C21 C21' H21D 146.7 . . ?
O3' C21' H21D 109.5 . . ?
C21 C21' H21E 58.3 . . ?
O3' C21' H21E 109.5 . . ?
H21D C21' H21E 109.5 . . ?
C21 C21' H21F 103.8 . . ?
O3' C21' H21F 109.5 . . ?
H21D C21' H21F 109.5 . . ?
H21E C21' H21F 109.5 . . ?
C21 C21' H21B 39(6) . 12 ?
O3' C21' H21B 93(6) . 12 ?
H21D C21' H21B 152.2 . 12 ?
H21E C21' H21B 45.1 . 12 ?
H21F C21' H21B 77.0 . 12 ?
C21 C21' H21C 143(10) . 12 ?
O3' C21' H21C 107(10) . 12 ?
H21D C21' H21C 67.7 . 12 ?
H21E C21' H21C 141.5 . 12 ?
H21F C21' H21C 45.6 . 12 ?
H21B C21' H21C 122.5 12 12 ?
O3 O3' C21 90(6) . . ?
O3 O3' C21' 110(9) . . ?
C21 O3' C21' 30(4) . . ?

loop_
_geom_bond_atom_site_label_1
_geom_bond_atom_site_label_2
_geom_bond_distance
_geom_bond_site_symmetry_2
_geom_bond_publ_flag
Ag1 C15 2.243(10) . ?
Ag1 O2 2.433(4) . ?
Ag1 O1 2.441(4) . ?
Ag1 S1 2.484(2) . ?
Ag1 C16 2.486(9) . ?
Ag1 Ag3 3.1848(12) . ?
Ag1 Ag4 3.2188(13) . ?
Ag1 Ag2 3.2591(10) . ?
Ag2 O1 2.342(10) 2 ?
Ag2 O1 2.342(10) . ?
Ag2 O2 2.395(9) 2 ?
Ag2 O2 2.395(9) . ?
Ag3 C15 2.129(11) . ?
Ag3 C15 2.129(11) 12 ?
Ag3 O3 2.41(3) . ?
Ag3 Ag4 2.8341(15) . ?
Ag3 Ag4 2.8341(15) 2 ?
Ag4 C15 2.171(13) . ?
Ag4 C15 2.171(13) 11 ?
Ag4 Ag4 3.331(3) 2 ?
S1 C9 1.792(8) . ?
S1 C2 1.796(8) . ?
C1 O1 1.328(16) . ?
C1 C2 1.413(11) 12 ?
C1 C2 1.413(11) . ?
C2 C3 1.366(13) . ?
C3 C4 1.408(11) . ?
C3 H3 0.9500 . ?
C4 C5 1.470(19) . ?
C5 C7 1.527(15) 12 ?
C5 C7 1.528(15) . ?
C5 C6 1.59(2) . ?
C6 H6A 0.9800 . ?
C6 H6B 0.9800 . ?
C6 H6C 0.9800 . ?
C7 H7A 0.9800 . ?
C7 H7B 0.9800 . ?
C7 H7C 0.9800 . ?
C8 O2 1.293(14) . ?
C8 C9 1.424(10) 11 ?
C8 C9 1.424(10) . ?
C9 C10 1.384(12) . ?
C10 C11 1.403(10) . ?
C10 H10 0.9500 . ?
C11 C12 1.53(2) . ?
C12 C13 1.486(18) 11 ?
C12 C13 1.487(18) . ?
C12 C14 1.51(3) . ?
C13 H13A 0.9800 . ?
C13 H13B 0.9800 . ?
C13 H13C 0.9800 . ?
C14 H14A 0.9800 . ?
C14 H14B 0.9800 . ?
C14 H14C 0.9800 . ?
C15 C16 1.196(15) . ?
C16 C17 1.460(19) . ?
C17 C20 1.49(2) . ?
C17 C18 1.52(2) . ?
C17 C19 1.55(3) . ?
C18 H18A 0.9800 . ?
C18 H18B 0.9800 . ?
C18 H18C 0.9800 . ?
C19 H19A 0.9800 . ?
C19 H19B 0.9800 . ?
C19 H19C 0.9800 . ?
C20 H20A 0.9800 . ?
C20 H20B 0.9800 . ?
C20 H20C 0.9800 . ?
O4 C22 1.41(5) . ?
O4 H4 0.8400 . ?
O4 H4 0.8400 2 ?
O4 H4 0.8400 11 ?
O4 H4 0.8400 12 ?
C22 H22A 0.9707 . ?
C22 H22B 0.9707 . ?
C22 H22C 0.9689 . ?
C22 H22A 0.9706 2 ?
C22 H22A 0.9706 11 ?
C22 H22A 0.9706 12 ?
C22 H22B 0.9706 2 ?
C22 H22B 0.9706 11 ?
C22 H22B 0.9706 12 ?
C22 H22C 0.9689 2 ?
Sb1 F1 1.87(2) 9_565 ?
Sb1 F1 1.87(2) . ?
Sb1 F2 1.873(18) 9_565 ?
Sb1 F2 1.873(18) . ?
Sb1 F3 1.883(15) 9_565 ?
Sb1 F3 1.883(15) . ?
Na1 O5 1.83(6) 11_655 ?
Na1 O5 1.83(6) . ?
Na1 O6 1.89(8) 11_655 ?
Na1 O6 1.89(8) . ?
Na1 O7 2.19(9) . ?
Na1 O6 2.51(10) 10 ?
Na1 O6 2.51(10) 4_655 ?
Na1 Na1 3.40(2) 10 ?
O6 O6 0.8(2) 10 ?
O6 O6 1.6(2) 11_655 ?
O6 O6 1.8(2) 4_655 ?
C21 C21' 0.74(9) . ?
C21 O3' 1.26(8) . ?
C21 O3 1.501(10) . ?
C21 H21A 0.9800 . ?
C21 H21B 0.9800 . ?
C21 H21C 0.9800 . ?
O3 O3' 0.83(6) . ?
C21' O3' 1.500(10) . ?
C21' H21D 0.9800 . ?
C21' H21E 0.9800 . ?
C21' H21F 0.9800 . ?

loop_
_geom_torsion_atom_site_label_1
_geom_torsion_atom_site_label_2
_geom_torsion_atom_site_label_3
_geom_torsion_atom_site_label_4
_geom_torsion
_geom_torsion_site_symmetry_1
_geom_torsion_site_symmetry_2
_geom_torsion_site_symmetry_3
_geom_torsion_site_symmetry_4
_geom_torsion_publ_flag
O1 C1 C2 C3 -179.4(10) . . . . ?
C2 C1 C2 C3 4.0(16) 12 . . . ?
O1 C1 C2 S1 1.5(15) . . . . ?
C2 C1 C2 S1 -175.1(5) 12 . . . ?
C9 S1 C2 C3 -85.8(7) . . . . ?
Ag1 S1 C2 C3 170.1(6) . . . . ?
C9 S1 C2 C1 93.3(9) . . . . ?
Ag1 S1 C2 C1 -10.8(8) . . . . ?
C1 C2 C3 C4 -1.8(15) . . . . ?
S1 C2 C3 C4 177.3(8) . . . . ?
C2 C3 C4 C3 -0.5(17) . . . 12 ?
C2 C3 C4 C5 -179.7(11) . . . . ?
C3 C4 C5 C7 -151.4(12) . . . 12 ?
C3 C4 C5 C7 29.5(18) 12 . . 12 ?
C3 C4 C5 C7 -29.5(18) . . . . ?
C3 C4 C5 C7 151.4(12) 12 . . . ?
C3 C4 C5 C6 89.6(11) . . . . ?
C3 C4 C5 C6 -89.6(11) 12 . . . ?
O2 C8 C9 C10 178.8(9) . . . . ?
C9 C8 C9 C10 -2.3(15) 11 . . . ?
O2 C8 C9 S1 -0.6(14) . . . . ?
C9 C8 C9 S1 178.4(4) 11 . . . ?
C2 S1 C9 C10 82.9(7) . . . . ?
Ag1 S1 C9 C10 -173.7(5) . . . . ?
C2 S1 C9 C8 -97.7(8) . . . . ?
Ag1 S1 C9 C8 5.7(7) . . . . ?
C8 C9 C10 C11 0.4(13) . . . . ?
S1 C9 C10 C11 179.8(7) . . . . ?
C9 C10 C11 C10 1.6(16) . . . 11 ?
C9 C10 C11 C12 -179.1(14) . . . . ?
C10 C11 C12 C13 -152.8(13) . . . 11 ?
C10 C11 C12 C13 27(2) 11 . . 11 ?
C10 C11 C12 C13 -27(2) . . . . ?
C10 C11 C12 C13 152.8(13) 11 . . . ?
C10 C11 C12 C14 90.4(11) . . . . ?
C10 C11 C12 C14 -90.3(11) 11 . . . ?
Ag3 C15 C16 Ag1 -92(2) . . . . ?
Ag4 C15 C16 Ag1 92.4(7) . . . . ?
Ag1 C16 C17 C20 173.0(13) . . . . ?
Ag1 C16 C17 C18 45(2) . . . . ?
Ag1 C16 C17 C19 -71.3(16) . . . . ?
C2 C1 O1 Ag2 88.2(10) 12 . . . ?
C2 C1 O1 Ag2 -88.2(10) . . . . ?
C2 C1 O1 Ag1 -9.8(14) 12 . . 12 ?
C2 C1 O1 Ag1 173.8(8) . . . 12 ?
C2 C1 O1 Ag1 -173.8(8) 12 . . . ?
C2 C1 O1 Ag1 9.8(14) . . . . ?
C9 C8 O2 Ag2 -89.4(10) 11 . . . ?
C9 C8 O2 Ag2 89.4(10) . . . . ?
C9 C8 O2 Ag1 175.6(7) 11 . . . ?
C9 C8 O2 Ag1 -5.6(14) . . . . ?
C9 C8 O2 Ag1 5.6(14) 11 . . 11 ?
C9 C8 O2 Ag1 -175.6(7) . . . 11 ?
O5 Na1 O6 O6 115(10) 11_655 . . 10 ?
O5 Na1 O6 O6 -133(3) . . . 10 ?
O6 Na1 O6 O6 63(4) 11_655 . . 10 ?
O7 Na1 O6 O6 149(4) . . . 10 ?
O6 Na1 O6 O6 46(4) 4_655 . . 10 ?
Na1 Na1 O6 O6 0.00(3) 10 . . 10 ?
O5 Na1 O6 O6 52(10) 11_655 . . 11_655 ?
O5 Na1 O6 O6 163(4) . . . 11_655 ?
O7 Na1 O6 O6 85.9(19) . . . 11_655 ?
O6 Na1 O6 O6 -63(4) 10 . . 11_655 ?
O6 Na1 O6 O6 -17(5) 4_655 . . 11_655 ?
Na1 Na1 O6 O6 -63(4) 10 . . 11_655 ?
O5 Na1 O6 O6 69(12) 11_655 . . 4_655 ?
O5 Na1 O6 O6 -180(3) . . . 4_655 ?
O6 Na1 O6 O6 17(5) 11_655 . . 4_655 ?
O7 Na1 O6 O6 103(4) . . . 4_655 ?
O6 Na1 O6 O6 -46(4) 10 . . 4_655 ?
Na1 Na1 O6 O6 -46(4) 10 . . 4_655 ?
O5 Na1 O6 Na1 115(10) 11_655 . . 10 ?
O5 Na1 O6 Na1 -133(3) . . . 10 ?
O6 Na1 O6 Na1 63(4) 11_655 . . 10 ?
O7 Na1 O6 Na1 149(4) . . . 10 ?
O6 Na1 O6 Na1 0.00(3) 10 . . 10 ?
O6 Na1 O6 Na1 46(4) 4_655 . . 10 ?
C21' C21 O3 O3' 52(14) . . . . ?
C21' C21 O3 Ag3 -68(14) . . . . ?
O3' C21 O3 Ag3 -120(7) . . . . ?
O3 C21 C21' O3' -26(6) . . . . ?
Ag3 O3 O3' C21 105(7) . . . . ?
C21 O3 O3' C21' -22(6) . . . . ?
Ag3 O3 O3' C21' 83(8) . . . . ?
C21' C21 O3' O3 -135(14) . . . . ?
O3 C21 O3' C21' 135(14) . . . . ?
C21 C21' O3' O3 49(14) . . . . ?
